data_2204973
loop_
_publ_author_name
'Yang, Zhi-Ping'
'Zhong, Ping'
'Hu, Mao-Lin'
'Li, Shu-Yan'
'Tang, Ri-Yuan'

_publ_section_title
1-[2,6-Dichloro-4-(trifluoromethyl)phenyl]-5-[(dimethylsulfonyl)amino]-1<i>H</i>-pyrazole-3-carbonitrile
_journal_issue 1
_journal_name_full 'Acta Crystallographica Section E'
_journal_page_first o116
_journal_page_last o117
_journal_paper_doi 10.1107/S1600536804032428
_journal_volume 61
_journal_year 2005
_chemical_formula_iupac 'C13 H9 Cl2 F3 N4 O4 S2'
_chemical_formula_moiety 'C13 H9 Cl2 F3 N4 O4 S2'
_chemical_formula_sum 'C13 H9 Cl2 F3 N4 O4 S2'
_chemical_formula_weight 477.26
_chemical_melting_point .505E-305
_chemical_name_systematic
;
1-[2,6-Dichloro-4-(trifluoromethyl)phenyl]-5-[(dimethylsulfonyl)amino]-
1H-pyrazole-3-carbonitrile
;
_space_group_IT_number 2
_symmetry_cell_setting triclinic
_symmetry_space_group_name_Hall '-P 1'
_symmetry_space_group_name_H-M 'P -1'
_atom_sites_solution_hydrogens geom
_atom_sites_solution_primary direct
_atom_sites_solution_secondary difmap
_cell_angle_alpha 75.198(2)
_cell_angle_beta 87.9180(10)
_cell_angle_gamma 65.3950(10)
_cell_formula_units_Z 2
_cell_length_a 8.4681(7)
_cell_length_b 8.9652(8)
_cell_length_c 14.3497(12)
_cell_measurement_reflns_used 2990
_cell_measurement_temperature 298(2)
_cell_measurement_theta_max 25.20
_cell_measurement_theta_min 2.58
_cell_volume 954.57(14)
_computing_cell_refinement 'SAINT (Bruker, 2002)'
_computing_data_collection 'SMART (Bruker, 2002)'
_computing_data_reduction SAINT
_computing_molecular_graphics 'XP (Bruker, 2002)'
_computing_publication_material 'SHELXTL (Bruker, 2002)'
_computing_structure_refinement 'SHELXL97 (Sheldrick, 1997)'
_computing_structure_solution 'SHELXS97 (Sheldrick, 1997)'
_diffrn_ambient_temperature 298(2)
_diffrn_measured_fraction_theta_full 0.982
_diffrn_measured_fraction_theta_max 0.982
_diffrn_measurement_device_type 'Bruker APEX area-detector diffractometer'
_diffrn_measurement_method '\f and \w scans'
_diffrn_radiation_monochromator graphite
_diffrn_radiation_source 'fine-focus sealed tube'
_diffrn_radiation_type MoK\a
_diffrn_radiation_wavelength 0.71073
_diffrn_reflns_av_R_equivalents 0.0116
_diffrn_reflns_av_sigmaI/netI 0.0231
_diffrn_reflns_limit_h_max 10
_diffrn_reflns_limit_h_min -10
_diffrn_reflns_limit_k_max 7
_diffrn_reflns_limit_k_min -10
_diffrn_reflns_limit_l_max 17
_diffrn_reflns_limit_l_min -16
_diffrn_reflns_number 5126
_diffrn_reflns_theta_full 25.25
_diffrn_reflns_theta_max 25.25
_diffrn_reflns_theta_min 1.47
_diffrn_standards_decay_% 0
_diffrn_standards_number 0
_exptl_absorpt_coefficient_mu 0.616
_exptl_absorpt_correction_T_max 0.8663
_exptl_absorpt_correction_T_min 0.7864
_exptl_absorpt_correction_type multi-scan
_exptl_absorpt_process_details '(SADABS; Bruker, 2002)'
_exptl_crystal_colour colourless
_exptl_crystal_density_diffrn 1.660
_exptl_crystal_density_method 'not measured'
_exptl_crystal_description Block
_exptl_crystal_F_000 480
_exptl_crystal_size_max 0.41
_exptl_crystal_size_mid 0.28
_exptl_crystal_size_min 0.24
_refine_diff_density_max 1.003
_refine_diff_density_min -0.569
_refine_ls_extinction_method none
_refine_ls_goodness_of_fit_ref 1.042
_refine_ls_hydrogen_treatment constr
_refine_ls_matrix_type full
_refine_ls_number_parameters 255
_refine_ls_number_reflns 3400
_refine_ls_number_restraints 0
_refine_ls_restrained_S_all 1.042
_refine_ls_R_factor_all 0.0538
_refine_ls_R_factor_gt 0.0490
_refine_ls_shift/su_max <0.001
_refine_ls_shift/su_mean <0.001
_refine_ls_structure_factor_coef Fsqd
_refine_ls_weighting_details 'calc w=1/[\s^2^(Fo^2^)+(0.0723P)^2^+0.9462P] where P=(Fo^2^+2Fc^2^)/3'
_refine_ls_weighting_scheme calc
_refine_ls_wR_factor_gt 0.1314
_refine_ls_wR_factor_ref 0.1355
_reflns_number_gt 3039
_reflns_number_total 3400
_reflns_threshold_expression I>2\s(I)
_cod_data_source_file su6147.cif
_cod_data_source_block I
_cod_depositor_comments
;
The following automatic conversions were performed:
'_symmetry_cell_setting' value 'Triclinic' changed to 'triclinic'
according to '/home/saulius/struct/CIF-dictionaries/cif_core.dic'
dictionary named 'cif_core.dic' version 2.4.1 from 2010-06-29.

Automatic conversion script
Id: cif_fix_enum 1527 2010-12-29 10:47:43Z saulius 

The following automatic conversions were performed:

'_symmetry_cell_setting' value 'Triclinic' changed to 'triclinic'
according to /home/saulius/struct/CIF-dictionaries/cif_core.dic
dictionary named 'cif_core.dic' version 2.4.1 from 2010-06-29.

Automatic conversion script
Id: cif_fix_values 1715 2011-07-08 13:25:40Z adriana 
;
_cod_database_code 2204973
_cod_database_fobs_code 2204973

loop_
_symmetry_equiv_pos_as_xyz
'x, y, z'
'-x, -y, -z'

loop_
_atom_site_label
_atom_site_fract_x
_atom_site_fract_y
_atom_site_fract_z
_atom_site_U_iso_or_equiv
_atom_site_adp_type
_atom_site_calc_flag
_atom_site_refinement_flags
_atom_site_occupancy
_atom_site_type_symbol
Cl1 0.63806(13) -0.07675(11) 0.35855(7) 0.0637(3) Uani d . 1 Cl
Cl2 0.54128(11) 0.57366(11) 0.20484(6) 0.0566(3) Uani d . 1 Cl
S1 0.09064(9) 0.62016(9) 0.11416(5) 0.0406(2) Uani d . 1 S
S2 0.11411(9) 0.32356(10) 0.26949(6) 0.0457(2) Uani d . 1 S
F1 0.9338(4) 0.1418(7) 0.5862(3) 0.183(2) Uani d . 1 F
F2 0.6873(5) 0.2252(5) 0.63245(19) 0.1220(12) Uani d . 1 F
F3 0.7714(6) 0.4027(5) 0.5639(2) 0.1389(15) Uani d . 1 F
O1 0.1988(3) 0.6478(3) 0.04046(16) 0.0518(6) Uani d . 1 O
O2 -0.0700(3) 0.6183(3) 0.09034(18) 0.0588(6) Uani d . 1 O
O3 0.2501(3) 0.1886(4) 0.33577(18) 0.0686(8) Uani d . 1 O
O4 -0.0190(3) 0.4541(3) 0.30256(18) 0.0595(6) Uani d . 1 O
N1 0.5313(3) 0.2477(3) 0.20099(16) 0.0372(5) Uani d . 1 N
N2 0.6538(3) 0.1553(3) 0.15152(18) 0.0416(6) Uani d . 1 N
N3 0.7268(4) 0.0237(4) -0.0576(2) 0.0630(8) Uani d . 1 N
C1 0.7825(5) 0.2554(6) 0.5602(3) 0.0696(11) Uani d . 1 C
C2 0.7101(4) 0.2577(5) 0.4660(2) 0.0500(8) Uani d . 1 C
C3 0.7006(4) 0.1116(5) 0.4575(2) 0.0514(8) Uani d . 1 C
H3 0.7345 0.0161 0.5100 0.062 Uiso calc R 1 H
C4 0.6403(4) 0.1090(4) 0.3704(2) 0.0441(7) Uani d . 1 C
C5 0.5851(3) 0.2531(4) 0.2927(2) 0.0380(6) Uani d . 1 C
C6 0.5963(4) 0.3982(4) 0.3027(2) 0.0405(7) Uani d . 1 C
C7 0.6592(4) 0.4017(4) 0.3894(2) 0.0484(8) Uani d . 1 C
H7 0.6671 0.4990 0.3959 0.058 Uiso calc R 1 H
C8 0.3681(3) 0.3180(3) 0.15375(19) 0.0344(6) Uani d . 1 C
C9 0.3875(4) 0.2699(4) 0.0699(2) 0.0383(6) Uani d . 1 C
H9 0.3014 0.2971 0.0221 0.046 Uiso calc R 1 H
C10 0.5663(4) 0.1705(4) 0.0719(2) 0.0391(6) Uani d . 1 C
C11 0.6577(4) 0.0882(4) 0.0002(2) 0.0453(7) Uani d . 1 C
N4 0.2174(3) 0.4232(3) 0.19054(16) 0.0373(5) Uani d . 1 N
C12 0.0549(5) 0.7585(4) 0.1880(3) 0.0560(9) Uani d . 1 C
H12A 0.1647 0.7495 0.2104 0.084 Uiso calc R 1 H
H12B -0.0054 0.7284 0.2424 0.084 Uiso calc R 1 H
H12C -0.0142 0.8733 0.1514 0.084 Uiso calc R 1 H
C13 0.0234(5) 0.2389(5) 0.2005(3) 0.0588(9) Uani d . 1 C
H13A -0.0312 0.1750 0.2419 0.088 Uiso calc R 1 H
H13B 0.1136 0.1655 0.1695 0.088 Uiso calc R 1 H
H13C -0.0619 0.3298 0.1524 0.088 Uiso calc R 1 H

loop_
_atom_site_aniso_label
_atom_site_aniso_U_11
_atom_site_aniso_U_22
_atom_site_aniso_U_33
_atom_site_aniso_U_12
_atom_site_aniso_U_13
_atom_site_aniso_U_23
Cl1 0.0647(6) 0.0521(5) 0.0668(6) -0.0237(4) -0.0099(4) -0.0025(4)
Cl2 0.0582(5) 0.0567(5) 0.0492(5) -0.0271(4) -0.0058(4) 0.0017(4)
S1 0.0372(4) 0.0401(4) 0.0386(4) -0.0120(3) -0.0080(3) -0.0067(3)
S2 0.0344(4) 0.0562(5) 0.0407(4) -0.0190(3) 0.0043(3) -0.0037(3)
F1 0.0699(18) 0.276(5) 0.141(3) 0.038(2) -0.061(2) -0.137(3)
F2 0.136(3) 0.190(4) 0.0505(15) -0.071(3) 0.0097(16) -0.0472(19)
F3 0.213(4) 0.146(3) 0.085(2) -0.100(3) -0.050(2) -0.025(2)
O1 0.0631(14) 0.0452(12) 0.0417(12) -0.0213(11) 0.0024(10) -0.0051(10)
O2 0.0427(12) 0.0582(14) 0.0659(15) -0.0158(11) -0.0236(11) -0.0058(12)
O3 0.0512(14) 0.0780(18) 0.0530(15) -0.0258(13) -0.0037(11) 0.0205(13)
O4 0.0479(13) 0.0796(17) 0.0571(14) -0.0296(12) 0.0197(11) -0.0255(13)
N1 0.0283(11) 0.0477(14) 0.0309(12) -0.0127(10) -0.0017(9) -0.0079(10)
N2 0.0311(12) 0.0489(14) 0.0390(13) -0.0114(10) 0.0022(10) -0.0113(11)
N3 0.076(2) 0.0578(18) 0.067(2) -0.0322(16) 0.0259(17) -0.0320(16)
C1 0.060(2) 0.092(3) 0.050(2) -0.016(2) -0.0089(18) -0.031(2)
C2 0.0343(15) 0.073(2) 0.0337(16) -0.0139(15) -0.0021(12) -0.0143(15)
C3 0.0421(16) 0.062(2) 0.0346(16) -0.0131(15) -0.0048(13) -0.0022(14)
C4 0.0329(14) 0.0510(18) 0.0415(16) -0.0144(13) -0.0028(12) -0.0054(13)
C5 0.0257(13) 0.0516(17) 0.0310(14) -0.0126(12) -0.0009(11) -0.0073(12)
C6 0.0289(13) 0.0499(17) 0.0354(15) -0.0126(12) -0.0002(11) -0.0060(13)
C7 0.0346(15) 0.062(2) 0.0489(18) -0.0169(14) 0.0033(13) -0.0222(16)
C8 0.0275(12) 0.0388(14) 0.0336(14) -0.0143(11) -0.0029(10) -0.0031(11)
C9 0.0364(14) 0.0431(15) 0.0354(14) -0.0173(12) -0.0049(11) -0.0085(12)
C10 0.0403(15) 0.0394(15) 0.0385(15) -0.0180(12) 0.0027(12) -0.0095(12)
C11 0.0487(17) 0.0420(16) 0.0469(18) -0.0206(14) 0.0048(14) -0.0121(14)
N4 0.0287(11) 0.0442(13) 0.0332(12) -0.0125(10) -0.0001(9) -0.0053(10)
C12 0.0542(19) 0.0520(19) 0.063(2) -0.0172(16) 0.0026(16) -0.0256(17)
C13 0.0502(19) 0.059(2) 0.074(2) -0.0299(17) 0.0099(17) -0.0180(18)

loop_
_atom_type_symbol
_atom_type_description
_atom_type_scat_dispersion_real
_atom_type_scat_dispersion_imag
_atom_type_scat_source
C C 0.0033 0.0016 'International Tables Vol C Tables 4.2.6.8 and 6.1.1.4'
H H 0.0000 0.0000 'International Tables Vol C Tables 4.2.6.8 and 6.1.1.4'
N N 0.0061 0.0033 'International Tables Vol C Tables 4.2.6.8 and 6.1.1.4'
O O 0.0106 0.0060 'International Tables Vol C Tables 4.2.6.8 and 6.1.1.4'
F F 0.0171 0.0103 'International Tables Vol C Tables 4.2.6.8 and 6.1.1.4'
S S 0.1246 0.1234 'International Tables Vol C Tables 4.2.6.8 and 6.1.1.4'
Cl Cl 0.1484 0.1585 'International Tables Vol C Tables 4.2.6.8 and 6.1.1.4'

loop_
_geom_angle_atom_site_label_1
_geom_angle_atom_site_label_2
_geom_angle_atom_site_label_3
_geom_angle
_geom_angle_publ_flag
O1 S1 O2 120.15(15) no
O1 S1 N4 105.04(12) yes
O2 S1 N4 107.25(13) no
O1 S1 C12 110.46(16) yes
O2 S1 C12 109.47(17) no
N4 S1 C12 102.93(15) yes
O4 S2 O3 120.18(17) no
O4 S2 N4 105.36(14) no
O3 S2 N4 104.65(13) no
O4 S2 C13 110.50(16) no
O3 S2 C13 109.46(19) no
N4 S2 C13 105.46(15) no
N2 N1 C8 111.8(2) yes
N2 N1 C5 117.6(2) yes
C8 N1 C5 130.5(2) yes
C10 N2 N1 104.2(2) yes
F1 C1 F3 111.1(4) yes
F1 C1 F2 104.9(4) no
F3 C1 F2 100.6(4) no
F1 C1 C2 113.8(3) yes
F3 C1 C2 113.6(4) no
F2 C1 C2 111.6(4) no
C3 C2 C7 121.5(3) no
C3 C2 C1 118.3(3) yes
C7 C2 C1 120.1(4) no
C4 C3 C2 119.2(3) yes
C4 C3 H3 120.4 no
C2 C3 H3 120.4 no
C3 C4 C5 120.4(3) no
C3 C4 Cl1 119.0(3) no
C5 C4 Cl1 120.6(2) no
C6 C5 C4 119.5(3) no
C6 C5 N1 120.0(3) no
C4 C5 N1 120.3(3) no
C7 C6 C5 120.7(3) no
C7 C6 Cl2 119.2(3) no
C5 C6 Cl2 120.0(2) no
C2 C7 C6 118.6(3) no
C2 C7 H7 120.7 no
C6 C7 H7 120.7 no
C9 C8 N1 106.9(2) yes
C9 C8 N4 130.4(2) yes
N1 C8 N4 122.7(2) yes
C8 C9 C10 104.3(2) yes
C8 C9 H9 127.8 no
C10 C9 H9 127.8 no
N2 C10 C9 112.7(3) yes
N2 C10 C11 119.8(3) yes
C9 C10 C11 127.5(3) yes
N3 C11 C10 178.6(4) yes
C8 N4 S2 116.78(19) yes
C8 N4 S1 116.76(18) no
S2 N4 S1 117.75(13) yes
S1 C12 H12A 109.5 no
S1 C12 H12B 109.5 no
H12A C12 H12B 109.5 no
S1 C12 H12C 109.5 no
H12A C12 H12C 109.5 no
H12B C12 H12C 109.5 no
S2 C13 H13A 109.5 no
S2 C13 H13B 109.5 no
H13A C13 H13B 109.5 no
S2 C13 H13C 109.5 no
H13A C13 H13C 109.5 no
H13B C13 H13C 109.5 no

loop_
_geom_bond_atom_site_label_1
_geom_bond_atom_site_label_2
_geom_bond_distance
_geom_bond_publ_flag
Cl1 C4 1.724(3) yes
Cl2 C6 1.723(3) no
S1 O1 1.415(2) no
S1 O2 1.422(2) no
S1 N4 1.729(2) yes
S1 C12 1.757(3) yes
S2 O4 1.418(2) no
S2 O3 1.423(2) no
S2 N4 1.705(2) yes
S2 C13 1.752(4) yes
F1 C1 1.254(5) yes
F2 C1 1.333(5) no
F3 C1 1.299(6) no
N1 N2 1.341(3) yes
N1 C8 1.375(3) yes
N1 C5 1.427(3) yes
N2 C10 1.330(4) yes
N3 C11 1.136(4) yes
C1 C2 1.496(5) yes
C2 C3 1.381(5) no
C2 C7 1.381(5) no
C3 C4 1.377(4) no
C3 H3 0.9300 no
C4 C5 1.389(4) no
C5 C6 1.386(4) no
C6 C7 1.384(4) no
C7 H7 0.9300 no
C8 C9 1.360(4) yes
C8 N4 1.414(4) yes
C9 C10 1.398(4) yes
C9 H9 0.9300 no
C10 C11 1.435(4) yes
C12 H12A 0.9600 no
C12 H12B 0.9600 no
C12 H12C 0.9600 no
C13 H13A 0.9600 no
C13 H13B 0.9600 no
C13 H13C 0.9600 no

loop_
_cod_related_entry_id
_cod_related_entry_database
_cod_related_entry_code
1 ChemSpider 21130043
